data_1535968
loop_
_publ_author_name
'Nevskii, N.N.'
'Svetlov, A.A.'
'Sinitsyn, N.M.'

_publ_section_title
;
 Investigation of tetrahalogenoaquacomplexes of ruthenium nitrosyl
;
_journal_name_full 'Zhurnal Neorganicheskoi Khimii'
_journal_page_first 1159
_journal_page_last 1166
_journal_volume 35
_journal_year 1990
_chemical_formula_sum 'Cl5 H4 N O3 Rb2 Ru'
_chemical_name_systematic 'Rb2 (Ru (N O) Cl4 (H2 O)) Cl (H2 O)'
_space_group_IT_number 14
_symmetry_space_group_name_Hall '-P 2ybc'
_symmetry_space_group_name_H-M 'P 1 21/c 1'
_cell_angle_alpha 90
_cell_angle_beta 103.12
_cell_angle_gamma 90
_cell_formula_units_Z 4
_cell_length_a 11.476
_cell_length_b 6.751
_cell_length_c 15.964
_cell_volume 1204.518
_citation_journal_id_ASTM ZNOKAQ
_cod_data_source_file Nevskii_ZNOKAQ_1990_1009.cif
_cod_data_source_block H4Cl5N1O3Rb2Ru1
_cod_original_formula_sum 'H4 Cl5 N1 O3 Rb2 Ru1'
_cod_database_code 1535968

loop_
_symmetry_equiv_pos_as_xyz
x,y,z
-x,y+1/2,-z+1/2
-x,-y,-z
x,-y-1/2,z-1/2

loop_
_atom_site_label
_atom_site_type_symbol
_atom_site_fract_x
_atom_site_fract_y
_atom_site_fract_z
_atom_site_occupancy
_atom_site_U_iso_or_equiv
_atom_site_attached_hydrogens
Ru1 Ru+3 0.20635 0.1508 0.40468 1 0.0 0
Cl1 Cl-1 0.1665 0.3521 0.0442 1 0.0 0
Cl2 Cl-1 0.2661 0.1721 0.2729 1 0.0 0
Cl3 Cl-1 0.6681 0.3752 0.0562 1 0.0 0
Cl4 Cl-1 0.9052 0.947 0.1251 1 0.0 0
Cl5 Cl-1 0.4514 0.9858 0.1291 1 0.0 0
Rb1 Rb+1 0.4482 0.4783 0.15867 1 0.0 0
Rb2 Rb+1 0.8333 0.3618 0.4226 1 0.0 0
N1 N+2 0.9143 0.506 0.1402 1 0.0 0
O1 O-2 0.354 0.325 0.4544 1 0.0 2
O2 O-2 0.9912 0.408 0.1712 1 0.0 0
O3 O-2 0.745 0.164 0.2613 1 0.0 2

loop_
_cod_changelog_entry_id
_cod_changelog_entry_author
_cod_changelog_entry_date
_cod_changelog_entry_text
1 'Vaitkus, Antanas' 2022-11-09T12:27:00+02:00
;
 Marked attached hydrogen atoms.
;
